data_4332207
loop_
_publ_author_name
'Berry, John F.'
'Bothe, Eberhard'
'Cotton, F. Albert'
'Ibragimov, Sergey A.'
'Murillo, Carlos A.'
'Villagr\'an, Dino'
'Wang, Xiaoping'

_publ_section_title
;
 Metal&#x2212;Metal Bonding in Mixed Valence Ni25+Complexes and
 Spectroscopic Evidence for a Ni26+Species
;
_journal_issue 11
_journal_name_full 'Inorganic Chemistry'
_journal_page_first 4396
_journal_page_last 4406
_journal_paper_doi 10.1021/ic060125q
_journal_volume 45
_journal_year 2006
_chemical_formula_moiety 'C76 H64 B F4 N12 Ni2, 2(C H2 Cl2)'
_chemical_formula_sum 'C78 H68 B Cl4 F4 N12 Ni2'
_chemical_formula_weight 1519.47
_chemical_name_common '[Ni2(TPG)4]BF4, 2CH2Cl2'
_chemical_name_systematic
; 
 ? 
;
_space_group_IT_number 41
_symmetry_cell_setting orthorhombic
_symmetry_space_group_name_Hall 'A 2 -2ab'
_symmetry_space_group_name_H-M 'A b a 2'
_atom_sites_solution_hydrogens geom
_atom_sites_solution_primary direct
_atom_sites_solution_secondary difmap
_audit_creation_method SHELXL-97
_cell_angle_alpha 90.00
_cell_angle_beta 90.00
_cell_angle_gamma 90.00
_cell_formula_units_Z 4
_cell_length_a 17.5916(14)
_cell_length_b 18.8152(15)
_cell_length_c 21.6622(18)
_cell_measurement_reflns_used 8550
_cell_measurement_temperature 213(2)
_cell_measurement_theta_max 27.4
_cell_measurement_theta_min 2.3
_cell_volume 7170.0(10)
_computing_cell_refinement SAINT
_computing_data_collection SMART
_computing_data_reduction SAINT
_computing_structure_refinement 'SHELXL-97 (Sheldrick, 1997)'
_computing_structure_solution 'SHELXS-97 (Sheldrick, 1990)'
_diffrn_ambient_temperature 213(2)
_diffrn_measured_fraction_theta_full 0.996
_diffrn_measured_fraction_theta_max 0.996
_diffrn_measurement_device_type 'Bruker SMART 1000 CCD'
_diffrn_measurement_method '\w scans'
_diffrn_radiation_monochromator graphite
_diffrn_radiation_source 'normal-focus sealed tube'
_diffrn_radiation_type MoK\a
_diffrn_radiation_wavelength 0.71073
_diffrn_reflns_av_R_equivalents 0.0266
_diffrn_reflns_av_sigmaI/netI 0.0349
_diffrn_reflns_limit_h_max 22
_diffrn_reflns_limit_h_min -13
_diffrn_reflns_limit_k_max 24
_diffrn_reflns_limit_k_min -24
_diffrn_reflns_limit_l_max 27
_diffrn_reflns_limit_l_min -25
_diffrn_reflns_number 21976
_diffrn_reflns_theta_full 27.54
_diffrn_reflns_theta_max 27.54
_diffrn_reflns_theta_min 1.84
_exptl_absorpt_coefficient_mu 0.739
_exptl_absorpt_correction_T_max 0.9101
_exptl_absorpt_correction_T_min 0.7370
_exptl_absorpt_correction_type multi-scan
_exptl_absorpt_process_details SADABS
_exptl_crystal_colour black
_exptl_crystal_density_diffrn 1.408
_exptl_crystal_density_method 'not measured'
_exptl_crystal_description block
_exptl_crystal_F_000 3140
_exptl_crystal_size_max 0.44
_exptl_crystal_size_mid 0.38
_exptl_crystal_size_min 0.13
_refine_diff_density_max 1.093
_refine_diff_density_min -0.699
_refine_diff_density_rms 0.093
_refine_ls_abs_structure_details 'Flack H D (1983), Acta Cryst. A39, 876-881'
_refine_ls_abs_structure_Flack 0.248(15)
_refine_ls_extinction_method none
_refine_ls_goodness_of_fit_ref 1.148
_refine_ls_hydrogen_treatment noref
_refine_ls_matrix_type full
_refine_ls_number_parameters 522
_refine_ls_number_reflns 8028
_refine_ls_number_restraints 183
_refine_ls_restrained_S_all 1.179
_refine_ls_R_factor_all 0.0705
_refine_ls_R_factor_gt 0.0539
_refine_ls_shift/su_max 0.007
_refine_ls_shift/su_mean 0.000
_refine_ls_structure_factor_coef Fsqd
_refine_ls_weighting_details 'calc w=1/[\s^2^(Fo^2^)+(0.0860P)^2^+5.8800P] where P=(Fo^2^+2Fc^2^)/3'
_refine_ls_weighting_scheme calc
_refine_ls_wR_factor_gt 0.1452
_refine_ls_wR_factor_ref 0.1589
_reflns_number_gt 6418
_reflns_number_total 8028
_reflns_threshold_expression >2sigma(I)
_cod_data_source_file ic060125qsup1.cif
_cod_data_source_block 2BF4TwoCH2Cl2
_cod_depositor_comments
;
The following automatic conversions were performed:

'_symmetry_cell_setting' value 'Orthorhombic' changed to
'orthorhombic' according to
/home/saulius/struct/CIF-dictionaries/cif_core.dic dictionary named
'cif_core.dic' version 2.4.2 from 2011-04-26.

Automatic conversion script
Id: cif_fix_values 1891 2012-01-12 08:04:46Z andrius 
;
_cod_database_code 4332207

loop_
_symmetry_equiv_pos_as_xyz
'x, y, z'
'-x, -y, z'
'x+1/2, -y+1/2, z'
'-x+1/2, y+1/2, z'
'x, y+1/2, z+1/2'
'-x, -y+1/2, z+1/2'
'x+1/2, -y+1, z+1/2'
'-x+1/2, y+1, z+1/2'

loop_
_atom_site_label
_atom_site_type_symbol
_atom_site_fract_x
_atom_site_fract_y
_atom_site_fract_z
_atom_site_U_iso_or_equiv
_atom_site_adp_type
_atom_site_occupancy
_atom_site_symmetry_multiplicity
_atom_site_calc_flag
_atom_site_refinement_flags
_atom_site_disorder_assembly
_atom_site_disorder_group
Ni1 Ni 0.0000 0.5000 0.586259(18) 0.02497(10) Uani 1 2 d S . .
Ni2 Ni 0.0000 0.5000 0.693808(18) 0.02571(11) Uani 1 2 d S . .
N1 N 0.06393(12) 0.41640(11) 0.59046(10) 0.0307(5) Uani 1 1 d . A .
N2 N 0.03685(13) 0.40490(11) 0.69467(11) 0.0328(5) Uani 1 1 d . A .
N3 N -0.08683(12) 0.43966(11) 0.58565(10) 0.0290(5) Uani 1 1 d . . .
N4 N -0.10272(11) 0.46338(11) 0.68956(10) 0.0309(5) Uani 1 1 d . . .
N5 N 0.0942(2) 0.30962(18) 0.6377(2) 0.0379(8) Uiso 0.672(4) 1 d P A 1
H5A H 0.0909 0.2870 0.6028 0.046 Uiso 0.672(4) 1 calc PR A 1
N5' N 0.0816(3) 0.3053(3) 0.6442(3) 0.0208(13) Uiso 0.328(4) 1 d P A 2
H5'A H 0.0581 0.2807 0.6161 0.025 Uiso 0.328(4) 1 calc PR A 2
N6 N -0.18745(11) 0.38543(11) 0.64044(12) 0.0343(5) Uani 1 1 d . . .
H6A H -0.1936 0.3598 0.6735 0.041 Uiso 1 1 calc R . .
C1 C 0.06446(13) 0.37715(12) 0.64132(15) 0.0313(5) Uani 1 1 d . . .
C2 C -0.12537(13) 0.43027(12) 0.63793(14) 0.0295(5) Uani 1 1 d . . .
C11 C 0.11560(16) 0.39898(13) 0.54205(13) 0.0348(6) Uani 1 1 d . . .
C12 C 0.09105(17) 0.39195(15) 0.48146(14) 0.0393(7) Uani 1 1 d . A .
H12A H 0.0394 0.3984 0.4720 0.047 Uiso 1 1 calc R . .
C13 C 0.1419(2) 0.37544(17) 0.43465(15) 0.0490(8) Uani 1 1 d . . .
H13A H 0.1242 0.3692 0.3941 0.059 Uiso 1 1 calc R A .
C14 C 0.21864(19) 0.36812(18) 0.44740(17) 0.0527(9) Uani 1 1 d . A .
H14A H 0.2532 0.3591 0.4153 0.063 Uiso 1 1 calc R . .
C15 C 0.24417(19) 0.37408(18) 0.50749(16) 0.0505(9) Uani 1 1 d . . .
H15A H 0.2960 0.3676 0.5165 0.061 Uiso 1 1 calc R A .
C16 C 0.19335(17) 0.38955(15) 0.55452(15) 0.0412(7) Uani 1 1 d . A .
H16A H 0.2111 0.3938 0.5953 0.049 Uiso 1 1 calc R . .
C21 C 0.01244(16) 0.36083(15) 0.74431(13) 0.0355(7) Uani 1 1 d . . .
C22 C 0.03832(19) 0.37757(18) 0.80322(14) 0.0483(8) Uani 1 1 d . A .
H22A H 0.0737 0.4145 0.8085 0.058 Uiso 1 1 calc R . .
C23 C 0.0120(2) 0.3397(2) 0.85485(17) 0.0622(11) Uani 1 1 d . . .
H23A H 0.0292 0.3514 0.8946 0.075 Uiso 1 1 calc R A .
C24 C -0.0396(2) 0.2851(2) 0.84654(17) 0.0611(10) Uani 1 1 d . A .
H24A H -0.0575 0.2595 0.8809 0.073 Uiso 1 1 calc R . .
C25 C -0.0650(2) 0.26785(19) 0.78775(18) 0.0567(10) Uani 1 1 d . . .
H25A H -0.0994 0.2301 0.7824 0.068 Uiso 1 1 calc R A .
C26 C -0.03976(17) 0.30606(15) 0.73675(16) 0.0434(8) Uani 1 1 d . A .
H26A H -0.0580 0.2948 0.6972 0.052 Uiso 1 1 calc R . .
C31 C -0.09495(15) 0.38999(14) 0.53573(12) 0.0330(6) Uani 1 1 d . . .
C32 C -0.07773(17) 0.31828(15) 0.54271(14) 0.0389(7) Uani 1 1 d . . .
H32A H -0.0609 0.3009 0.5810 0.047 Uiso 1 1 calc R . .
C33 C -0.08567(19) 0.27213(17) 0.49228(16) 0.0504(9) Uani 1 1 d . . .
H33A H -0.0754 0.2234 0.4967 0.060 Uiso 1 1 calc R . .
C34 C -0.1089(2) 0.29945(19) 0.43552(16) 0.0554(9) Uani 1 1 d . . .
H34A H -0.1142 0.2688 0.4015 0.067 Uiso 1 1 calc R . .
C35 C -0.1241(2) 0.3698(2) 0.42874(15) 0.0571(9) Uani 1 1 d . . .
H35A H -0.1393 0.3874 0.3901 0.069 Uiso 1 1 calc R . .
C36 C -0.11741(17) 0.41559(16) 0.47831(14) 0.0413(7) Uani 1 1 d . . .
H36A H -0.1281 0.4642 0.4732 0.050 Uiso 1 1 calc R . .
C41 C -0.15726(16) 0.47623(14) 0.73717(13) 0.0334(6) Uani 1 1 d . . .
C42 C -0.1427(2) 0.45617(17) 0.79732(14) 0.0482(8) Uani 1 1 d . . .
H42A H -0.0971 0.4327 0.8074 0.058 Uiso 1 1 calc R . .
C43 C -0.1969(3) 0.4713(2) 0.84332(16) 0.0655(11) Uani 1 1 d . . .
H43A H -0.1871 0.4582 0.8844 0.079 Uiso 1 1 calc R . .
C44 C -0.2624(2) 0.50405(18) 0.82914(19) 0.0619(10) Uani 1 1 d . . .
H44A H -0.2984 0.5126 0.8603 0.074 Uiso 1 1 calc R . .
C45 C -0.27747(19) 0.52501(19) 0.77036(19) 0.0575(10) Uani 1 1 d . . .
H45A H -0.3230 0.5489 0.7612 0.069 Uiso 1 1 calc R . .
C46 C -0.22546(17) 0.51092(15) 0.72424(16) 0.0423(8) Uani 1 1 d . . .
H46A H -0.2362 0.5249 0.6835 0.051 Uiso 1 1 calc R . .
C51 C 0.13165(13) 0.27349(12) 0.69060(11) 0.0329(7) Uani 0.672(4) 1 d PGD A 1
C52 C 0.12372(17) 0.20061(12) 0.69886(14) 0.0437(10) Uani 0.672(4) 1 d PGD A 1
H52 H 0.0892 0.1749 0.6744 0.052 Uiso 0.672(4) 1 calc PR A 1
C53 C 0.1668(2) 0.16575(14) 0.74334(17) 0.0560(12) Uani 0.672(4) 1 d PGD A 1
H53 H 0.1614 0.1165 0.7489 0.067 Uiso 0.672(4) 1 calc PR A 1
C54 C 0.2178(2) 0.2038(2) 0.77955(16) 0.0634(13) Uani 0.672(4) 1 d PGD A 1
H54 H 0.2469 0.1802 0.8096 0.076 Uiso 0.672(4) 1 calc PR A 1
C55 C 0.22571(18) 0.2767(2) 0.77129(15) 0.0625(14) Uani 0.672(4) 1 d PGD A 1
H55 H 0.2602 0.3024 0.7958 0.075 Uiso 0.672(4) 1 calc PR A 1
C56 C 0.18265(16) 0.31152(14) 0.72682(14) 0.0512(10) Uani 0.672(4) 1 d PGD A 1
H56 H 0.1880 0.3608 0.7212 0.061 Uiso 0.672(4) 1 calc PR A 1
C51' C 0.1250(3) 0.26627(18) 0.6794(3) 0.0329(7) Uani 0.328(4) 1 d PD A 2
C52' C 0.1108(3) 0.19370(19) 0.6810(3) 0.0437(10) Uani 0.328(4) 1 d PD A 2
H52' H 0.0749 0.1735 0.6541 0.052 Uiso 0.328(4) 1 calc PR A 2
C53' C 0.1500(3) 0.1510(2) 0.7226(3) 0.0560(12) Uani 0.328(4) 1 d PD A 2
H53' H 0.1408 0.1018 0.7234 0.067 Uiso 0.328(4) 1 calc PR A 2
C54' C 0.2025(4) 0.18067(19) 0.7630(3) 0.0634(13) Uani 0.328(4) 1 d PD A 2
H54' H 0.2314 0.1513 0.7891 0.076 Uiso 0.328(4) 1 calc PR A 2
C55' C 0.2122(4) 0.2539(2) 0.7645(3) 0.0625(14) Uani 0.328(4) 1 d PD A 2
H55' H 0.2430 0.2748 0.7950 0.075 Uiso 0.328(4) 1 calc PR A 2
C56' C 0.1760(4) 0.2963(2) 0.7207(3) 0.0512(10) Uani 0.328(4) 1 d PD A 2
H56' H 0.1862 0.3453 0.7191 0.061 Uiso 0.328(4) 1 calc PR A 2
C61 C -0.24266(15) 0.37842(14) 0.59172(12) 0.0340(6) Uani 1 1 d . . .
C62 C -0.27406(19) 0.43741(17) 0.56413(15) 0.0485(8) Uani 1 1 d . . .
H62A H -0.2592 0.4829 0.5774 0.058 Uiso 1 1 calc R . .
C63 C -0.3260(2) 0.4313(2) 0.51822(17) 0.0604(10) Uani 1 1 d . . .
H63A H -0.3454 0.4722 0.4989 0.072 Uiso 1 1 calc R . .
C64 C -0.3502(2) 0.3642(2) 0.49987(17) 0.0560(9) Uani 1 1 d . . .
H64A H -0.3877 0.3597 0.4692 0.067 Uiso 1 1 calc R . .
C65 C -0.3196(2) 0.30468(19) 0.52652(16) 0.0547(9) Uani 1 1 d . . .
H65A H -0.3356 0.2594 0.5135 0.066 Uiso 1 1 calc R . .
C66 C -0.26474(18) 0.31090(16) 0.57292(15) 0.0434(7) Uani 1 1 d . . .
H66A H -0.2432 0.2702 0.5910 0.052 Uiso 1 1 calc R . .
B1 B -0.0808(3) 0.1125(3) 0.6201(3) 0.0439(17) Uani 0.249(3) 1 d PDU B 1
F1 F -0.1456(4) 0.1318(5) 0.6468(4) 0.109(2) Uani 0.249(3) 1 d PDU B 1
F2 F -0.0392(5) 0.1739(4) 0.6205(5) 0.133(2) Uani 0.249(3) 1 d PDU B 1
F3 F -0.0855(7) 0.0927(6) 0.5631(3) 0.134(2) Uani 0.249(3) 1 d PDU B 1
F4 F -0.0455(6) 0.0674(5) 0.6561(5) 0.177(3) Uani 0.249(3) 1 d PDU B 1
B1' B -0.0913(3) 0.1213(3) 0.6418(3) 0.0439(17) Uani 0.251(3) 1 d PDU B 2
F1' F -0.1423(4) 0.1729(4) 0.6435(5) 0.109(2) Uani 0.251(3) 1 d PDU B 2
F2' F -0.0609(6) 0.1186(6) 0.6988(3) 0.133(2) Uani 0.251(3) 1 d PDU B 2
F3' F -0.1213(5) 0.0604(4) 0.6290(5) 0.134(2) Uani 0.251(3) 1 d PDU B 2
F4' F -0.0372(5) 0.1361(7) 0.6014(4) 0.177(3) Uani 0.251(3) 1 d PDU B 2
Cl1 Cl -0.0176(2) 0.0921(2) 0.7866(2) 0.1282(12) Uani 0.50 1 d PDU C -1
C1S C 0.0160(11) 0.0138(9) 0.7701(7) 0.131(3) Uani 0.50 1 d PDU C -1
H1S1 H 0.0706 0.0161 0.7613 0.157 Uiso 0.50 1 calc PR C -1
H1S2 H -0.0103 -0.0069 0.7346 0.157 Uiso 0.50 1 calc PR C -1
Cl2 Cl -0.0025(3) -0.0374(3) 0.8404(3) 0.183(2) Uani 0.50 1 d PDU C -1
Cl3A Cl -0.04455(18) 0.07660(11) 0.51110(19) 0.1558(15) Uiso 0.25 1 d PD B -1
C2SA C -0.0087(2) -0.00381(15) 0.54320(12) 0.262(12) Uiso 0.25 1 d PD B -1
H2S1 H -0.0505 -0.0304 0.5621 0.314 Uiso 0.25 1 calc PR B -1
H2S2 H 0.0283 0.0074 0.5756 0.314 Uiso 0.25 1 calc PR B -1
Cl4A Cl 0.0355(3) -0.05737(17) 0.4857(2) 0.1558(15) Uiso 0.25 1 d PD B -1
Cl3B Cl 0.0409(2) -0.08504(12) 0.56952(15) 0.1558(15) Uiso 0.25 1 d PD D -3
C2SB C 0.0093(4) 0.00285(15) 0.55321(10) 0.262(12) Uiso 0.25 1 d PD D -3
H2S5 H 0.0486 0.0368 0.5658 0.314 Uiso 0.25 1 calc PR D -3
H2S6 H -0.0367 0.0129 0.5772 0.314 Uiso 0.25 1 calc PR D -3
Cl4B Cl -0.0106(4) 0.0141(3) 0.47322(12) 0.1558(15) Uiso 0.25 1 d PD D -3

loop_
_atom_site_aniso_label
_atom_site_aniso_U_11
_atom_site_aniso_U_22
_atom_site_aniso_U_33
_atom_site_aniso_U_23
_atom_site_aniso_U_13
_atom_site_aniso_U_12
Ni1 0.0277(2) 0.0258(2) 0.0213(2) 0.000 0.000 0.00268(16)
Ni2 0.0300(2) 0.0253(2) 0.0218(2) 0.000 0.000 0.00179(16)
N1 0.0331(10) 0.0299(9) 0.0290(11) -0.0002(9) 0.0016(9) 0.0074(8)
N2 0.0375(11) 0.0276(9) 0.0332(11) 0.0022(9) 0.0022(10) 0.0038(9)
N3 0.0316(10) 0.0309(9) 0.0245(10) -0.0033(9) 0.0017(9) -0.0020(8)
N4 0.0291(10) 0.0350(10) 0.0286(11) -0.0032(9) 0.0008(9) 0.0001(9)
N6 0.0357(10) 0.0358(9) 0.0315(10) 0.0024(12) 0.0000(11) -0.0045(8)
C1 0.0308(10) 0.0279(10) 0.0352(11) -0.0021(13) -0.0046(13) 0.0003(9)
C2 0.0295(10) 0.0279(10) 0.0311(11) -0.0011(12) -0.0007(12) 0.0016(8)
C11 0.0448(14) 0.0244(11) 0.0350(14) -0.0019(10) 0.0054(12) 0.0069(11)
C12 0.0381(14) 0.0449(15) 0.0348(14) 0.0017(12) 0.0029(12) 0.0028(11)
C13 0.0614(19) 0.0526(17) 0.0328(15) -0.0025(14) 0.0106(13) 0.0009(15)
C14 0.0518(17) 0.0548(18) 0.0515(18) -0.0015(15) 0.0211(14) 0.0110(15)
C15 0.0369(15) 0.0558(18) 0.059(2) -0.0062(15) 0.0054(14) 0.0085(14)
C16 0.0419(14) 0.0394(14) 0.0421(16) -0.0058(12) 0.0012(13) 0.0068(12)
C21 0.0379(14) 0.0313(13) 0.0374(15) 0.0076(11) 0.0038(11) 0.0055(11)
C22 0.0530(17) 0.0533(17) 0.0385(16) 0.0099(14) -0.0038(14) 0.0026(14)
C23 0.078(2) 0.073(2) 0.0357(18) 0.0206(16) 0.0021(16) 0.0125(19)
C24 0.067(2) 0.0591(19) 0.057(2) 0.0282(16) 0.0185(17) 0.0043(18)
C25 0.0548(18) 0.0475(17) 0.068(2) 0.0136(16) 0.0181(16) -0.0023(15)
C26 0.0417(15) 0.0357(14) 0.0527(17) 0.0058(13) 0.0016(14) 0.0014(12)
C31 0.0326(13) 0.0364(13) 0.0299(13) -0.0054(11) 0.0028(10) 0.0023(11)
C32 0.0377(13) 0.0397(14) 0.0393(15) -0.0058(12) 0.0054(12) -0.0007(12)
C33 0.0529(18) 0.0405(14) 0.058(2) -0.0213(14) 0.0005(15) 0.0031(14)
C34 0.0598(19) 0.0640(19) 0.0426(16) -0.0308(15) -0.0022(14) 0.0078(16)
C35 0.069(2) 0.070(2) 0.0322(15) -0.0160(14) -0.0122(15) 0.0159(18)
C36 0.0484(15) 0.0431(14) 0.0324(13) -0.0079(12) -0.0058(13) 0.0062(13)
C41 0.0395(14) 0.0281(11) 0.0326(13) -0.0067(11) 0.0066(11) -0.0051(11)
C42 0.0655(19) 0.0490(17) 0.0301(14) -0.0007(13) 0.0064(14) 0.0003(15)
C43 0.099(3) 0.062(2) 0.0357(16) -0.0043(16) 0.0250(18) -0.012(2)
C44 0.071(2) 0.0563(19) 0.058(2) -0.0154(16) 0.0327(18) -0.0095(17)
C45 0.0408(16) 0.0539(17) 0.078(2) -0.0249(18) 0.0169(16) -0.0008(15)
C46 0.0380(14) 0.0430(15) 0.0459(17) -0.0062(13) 0.0058(13) 0.0008(12)
C51 0.0339(13) 0.0312(13) 0.0334(16) -0.0002(13) 0.0024(13) 0.0091(11)
C52 0.0441(18) 0.0390(16) 0.048(3) 0.0035(17) 0.0025(18) 0.0031(14)
C53 0.070(3) 0.0401(19) 0.058(3) 0.0234(19) 0.019(2) 0.0156(19)
C54 0.062(2) 0.074(3) 0.054(3) 0.026(2) 0.012(2) 0.035(2)
C55 0.044(2) 0.086(4) 0.058(2) 0.008(3) -0.012(2) 0.013(2)
C56 0.0503(18) 0.044(2) 0.059(2) 0.0060(18) -0.0082(17) 0.0060(16)
C51' 0.0339(13) 0.0312(13) 0.0334(16) -0.0002(13) 0.0024(13) 0.0091(11)
C52' 0.0441(18) 0.0390(16) 0.048(3) 0.0035(17) 0.0025(18) 0.0031(14)
C53' 0.070(3) 0.0401(19) 0.058(3) 0.0234(19) 0.019(2) 0.0156(19)
C54' 0.062(2) 0.074(3) 0.054(3) 0.026(2) 0.012(2) 0.035(2)
C55' 0.044(2) 0.086(4) 0.058(2) 0.008(3) -0.012(2) 0.013(2)
C56' 0.0503(18) 0.044(2) 0.059(2) 0.0060(18) -0.0082(17) 0.0060(16)
C61 0.0312(12) 0.0394(13) 0.0313(13) -0.0028(11) 0.0056(11) -0.0019(10)
C62 0.0558(18) 0.0412(15) 0.0484(18) -0.0087(14) -0.0087(14) 0.0046(14)
C63 0.070(2) 0.0574(19) 0.054(2) -0.0002(17) -0.0147(18) 0.0137(18)
C64 0.0526(18) 0.063(2) 0.0519(19) -0.0056(17) -0.0101(15) -0.0042(16)
C65 0.0597(19) 0.0528(18) 0.0516(19) -0.0056(15) -0.0083(16) -0.0213(16)
C66 0.0465(16) 0.0377(14) 0.0459(16) -0.0004(13) -0.0014(13) -0.0071(12)
B1 0.039(2) 0.055(3) 0.038(3) 0.001(2) -0.004(2) -0.009(2)
F1 0.107(3) 0.112(3) 0.108(3) 0.002(3) -0.001(2) 0.001(2)
F2 0.135(3) 0.130(3) 0.133(3) 0.005(2) -0.004(2) -0.004(2)
F3 0.135(3) 0.132(3) 0.134(3) -0.006(2) -0.002(2) 0.004(2)
F4 0.180(3) 0.175(3) 0.176(4) -0.002(3) 0.002(3) 0.002(3)
B1' 0.039(2) 0.055(3) 0.038(3) 0.001(2) -0.004(2) -0.009(2)
F1' 0.107(3) 0.112(3) 0.108(3) 0.002(3) -0.001(2) 0.001(2)
F2' 0.135(3) 0.130(3) 0.133(3) 0.005(2) -0.004(2) -0.004(2)
F3' 0.135(3) 0.132(3) 0.134(3) -0.006(2) -0.002(2) 0.004(2)
F4' 0.180(3) 0.175(3) 0.176(4) -0.002(3) 0.002(3) 0.002(3)
Cl1 0.1048(18) 0.131(2) 0.149(3) -0.008(2) 0.0223(19) -0.0126(17)
C1S 0.131(5) 0.132(5) 0.129(5) 0.002(4) 0.000(4) 0.009(3)
Cl2 0.188(3) 0.191(4) 0.169(3) 0.028(3) -0.006(3) -0.001(3)

loop_
_atom_type_symbol
_atom_type_description
_atom_type_scat_dispersion_real
_atom_type_scat_dispersion_imag
_atom_type_scat_source
C C 0.0033 0.0016 'International Tables Vol C Tables 4.2.6.8 and 6.1.1.4'
H H 0.0000 0.0000 'International Tables Vol C Tables 4.2.6.8 and 6.1.1.4'
B B 0.0013 0.0007 'International Tables Vol C Tables 4.2.6.8 and 6.1.1.4'
N N 0.0061 0.0033 'International Tables Vol C Tables 4.2.6.8 and 6.1.1.4'
F F 0.0171 0.0103 'International Tables Vol C Tables 4.2.6.8 and 6.1.1.4'
Ni Ni 0.3393 1.1124 'International Tables Vol C Tables 4.2.6.8 and 6.1.1.4'
Cl Cl 0.1484 0.1585 'International Tables Vol C Tables 4.2.6.8 and 6.1.1.4'

loop_
_geom_angle_atom_site_label_1
_geom_angle_atom_site_label_2
_geom_angle_atom_site_label_3
_geom_angle
_geom_angle_site_symmetry_1
_geom_angle_site_symmetry_3
N3 Ni1 N3 179.21(13) 2_565 .
N3 Ni1 N1 88.96(9) 2_565 2_565
N3 Ni1 N1 91.08(9) . 2_565
N3 Ni1 N1 91.08(9) 2_565 .
N3 Ni1 N1 88.96(9) . .
N1 Ni1 N1 174.61(13) 2_565 .
N3 Ni1 Ni2 90.40(6) 2_565 .
N3 Ni1 Ni2 90.40(6) . .
N1 Ni1 Ni2 87.30(6) 2_565 .
N1 Ni1 Ni2 87.30(6) . .
N2 Ni2 N2 178.88(14) . 2_565
N2 Ni2 N4 90.98(10) . 2_565
N2 Ni2 N4 89.07(10) 2_565 2_565
N2 Ni2 N4 89.07(10) . .
N2 Ni2 N4 90.98(10) 2_565 .
N4 Ni2 N4 174.55(13) 2_565 .
N2 Ni2 Ni1 90.56(7) . .
N2 Ni2 Ni1 90.56(7) 2_565 .
N4 Ni2 Ni1 87.27(7) 2_565 .
N4 Ni2 Ni1 87.27(7) . .
C1 N1 C11 118.6(2) . .
C1 N1 Ni1 119.70(17) . .
C11 N1 Ni1 121.50(17) . .
C1 N2 C21 121.8(2) . .
C1 N2 Ni2 118.36(17) . .
C21 N2 Ni2 116.88(18) . .
C2 N3 C31 120.2(2) . .
C2 N3 Ni1 118.80(17) . .
C31 N3 Ni1 118.24(16) . .
C2 N4 C41 118.8(2) . .
C2 N4 Ni2 118.85(17) . .
C41 N4 Ni2 122.14(17) . .
C1 N5 C51 123.1(4) . .
C51' N5' C1 134.7(6) . .
C2 N6 C61 124.1(2) . .
N1 C1 N2 119.4(2) . .
N1 C1 N5 118.0(3) . .
N2 C1 N5 122.7(3) . .
N1 C1 N5' 125.6(4) . .
N2 C1 N5' 114.5(4) . .
N3 C2 N4 119.8(2) . .
N3 C2 N6 121.1(2) . .
N4 C2 N6 119.1(3) . .
C12 C11 C16 118.2(3) . .
C12 C11 N1 121.3(3) . .
C16 C11 N1 120.5(3) . .
C13 C12 C11 120.8(3) . .
C14 C13 C12 120.3(3) . .
C15 C14 C13 119.8(3) . .
C14 C15 C16 120.0(3) . .
C15 C16 C11 120.9(3) . .
C26 C21 C22 119.5(3) . .
C26 C21 N2 122.8(3) . .
C22 C21 N2 117.5(3) . .
C21 C22 C23 120.5(3) . .
C24 C23 C22 119.3(3) . .
C23 C24 C25 120.3(3) . .
C24 C25 C26 120.4(3) . .
C21 C26 C25 120.0(3) . .
C36 C31 C32 119.7(3) . .
C36 C31 N3 118.4(2) . .
C32 C31 N3 121.8(2) . .
C31 C32 C33 119.6(3) . .
C34 C33 C32 119.2(3) . .
C35 C34 C33 120.8(3) . .
C34 C35 C36 120.5(3) . .
C35 C36 C31 120.2(3) . .
C42 C41 C46 118.5(3) . .
C42 C41 N4 120.7(3) . .
C46 C41 N4 120.8(3) . .
C41 C42 C43 119.1(3) . .
C44 C43 C42 120.8(4) . .
C43 C44 C45 121.0(4) . .
C44 C45 C46 119.6(3) . .
C45 C46 C41 121.0(3) . .
C52 C51 C56 120.0 . .
C52 C51 N5 120.4(2) . .
C56 C51 N5 119.1(2) . .
C53 C52 C51 120.0 . .
C54 C53 C52 120.0 . .
C55 C54 C53 120.0 . .
C54 C55 C56 120.0 . .
C55 C56 C51 120.0 . .
N5' C51' C56' 121.7(4) . .
N5' C51' C52' 117.7(5) . .
C56' C51' C52' 119.9(4) . .
C51' C52' C53' 119.8(4) . .
C52' C53' C54' 120.4(4) . .
C55' C54' C53' 119.7(4) . .
C54' C55' C56' 119.6(4) . .
C51' C56' C55' 120.2(4) . .
C62 C61 C66 119.9(3) . .
C62 C61 N6 121.0(2) . .
C66 C61 N6 119.1(2) . .
C63 C62 C61 121.4(3) . .
C62 C63 C64 119.6(3) . .
C65 C64 C63 120.1(3) . .
C64 C65 C66 120.4(3) . .
C61 C66 C65 118.7(3) . .
F3 B1 F4 114.3(7) . .
F3 B1 F1 116.1(7) . .
F4 B1 F1 109.0(7) . .
F3 B1 F2 106.5(7) . .
F4 B1 F2 106.8(7) . .
F1 B1 F2 103.1(6) . .
F3' B1' F1' 112.4(7) . .
F3' B1' F4' 109.8(8) . .
F1' B1' F4' 110.8(7) . .
F3' B1' F2' 108.9(7) . .
F1' B1' F2' 105.7(7) . .
F4' B1' F2' 109.2(7) . .
Cl1 C1S Cl2 103.3(9) . .
Cl3A C2SA Cl4A 111.27(15) . .
Cl3B C2SB Cl4B 111.43(15) . .

loop_
_geom_bond_atom_site_label_1
_geom_bond_atom_site_label_2
_geom_bond_distance
_geom_bond_site_symmetry_2
Ni1 N3 1.903(2) 2_565
Ni1 N3 1.903(2) .
Ni1 N1 1.936(2) 2_565
Ni1 N1 1.936(2) .
Ni1 Ni2 2.3298(6) .
Ni2 N2 1.903(2) .
Ni2 N2 1.903(2) 2_565
Ni2 N4 1.936(2) 2_565
Ni2 N4 1.936(2) .
N1 C1 1.326(4) .
N1 C11 1.426(3) .
N2 C1 1.358(4) .
N2 C21 1.424(4) .
N3 C2 1.332(3) .
N3 C31 1.436(3) .
N4 C2 1.341(3) .
N4 C41 1.429(3) .
N5 C1 1.376(4) .
N5 C51 1.487(5) .
N5' C51' 1.305(8) .
N5' C1 1.386(6) .
N6 C2 1.381(3) .
N6 C61 1.440(4) .
C11 C12 1.388(4) .
C11 C16 1.405(4) .
C12 C13 1.387(4) .
C13 C14 1.385(5) .
C14 C15 1.382(5) .
C15 C16 1.386(4) .
C21 C26 1.390(4) .
C21 C22 1.391(4) .
C22 C23 1.405(5) .
C23 C24 1.382(6) .
C24 C25 1.388(5) .
C25 C26 1.391(5) .
C31 C36 1.391(4) .
C31 C32 1.391(4) .
C32 C33 1.403(4) .
C33 C34 1.394(5) .
C34 C35 1.358(5) .
C35 C36 1.382(4) .
C41 C42 1.381(4) .
C41 C46 1.394(4) .
C42 C43 1.409(5) .
C43 C44 1.343(6) .
C44 C45 1.359(6) .
C45 C46 1.380(5) .
C51 C52 1.3900 .
C51 C56 1.3900 .
C52 C53 1.3900 .
C53 C54 1.3900 .
C54 C55 1.3900 .
C55 C56 1.3900 .
C51' C56' 1.388(4) .
C51' C52' 1.388(4) .
C52' C53' 1.389(4) .
C53' C54' 1.390(4) .
C54' C55' 1.389(4) .
C55' C56' 1.394(4) .
C61 C62 1.376(4) .
C61 C66 1.389(4) .
C62 C63 1.355(5) .
C63 C64 1.390(5) .
C64 C65 1.371(5) .
C65 C66 1.398(5) .
B1 F3 1.292(7) .
B1 F4 1.309(7) .
B1 F1 1.328(7) .
B1 F2 1.368(7) .
B1' F3' 1.291(7) .
B1' F1' 1.321(7) .
B1' F4' 1.323(7) .
B1' F2' 1.348(7) .
Cl1 C1S 1.626(18) .
C1S Cl2 1.830(15) .
Cl3A C2SA 1.7804(19) .
C2SA Cl4A 1.781(2) .
Cl3B C2SB 1.7800(19) .
C2SB Cl4B 1.7805(19) .
